data_4340068
loop_
_publ_author_name
'McDougald, Jr, Roy N'
'Chilukuri, Bhaskar'
'Jia, Huiping'
'Perez, Michael R.'
'Raba\^a, Hassan'
'Wang, Xiaoping'
'Nesterov, Vladimir N.'
'Cundari, Thomas R.'
'Gnade, Bruce E.'
'Omary, Mohammad A.'

_publ_section_title
;
 Molecular and electronic structure of cyclic trinuclear gold(i)
 carbeniate complexes: insights for structure/luminescence/conductivity
 relationships.
;
_journal_issue 14
_journal_name_full 'Inorganic chemistry'
_journal_page_first 7485
_journal_page_last 7499
_journal_paper_doi 10.1021/ic500808q
_journal_volume 53
_journal_year 2014
_chemical_formula_moiety 'C27 H54 Au3 N3 O3'
_chemical_formula_sum 'C27 H54 Au3 N3 O3'
_chemical_formula_weight 1059.63
_chemical_name_systematic
; 
 ? 
;
_space_group_IT_number 2
_symmetry_cell_setting triclinic
_symmetry_space_group_name_Hall '-P 1'
_symmetry_space_group_name_H-M 'P -1'
_atom_sites_solution_hydrogens geom
_atom_sites_solution_primary direct
_atom_sites_solution_secondary difmap
_audit_creation_method SHELXL-97
_cell_angle_alpha 85.863(6)
_cell_angle_beta 83.913(5)
_cell_angle_gamma 87.780(5)
_cell_formula_units_Z 4
_cell_length_a 10.611(5)
_cell_length_b 14.342(6)
_cell_length_c 21.393(9)
_cell_measurement_reflns_used 3770
_cell_measurement_temperature 100(2)
_cell_measurement_theta_max 22.02
_cell_measurement_theta_min 2.31
_cell_volume 3227(2)
_computing_cell_refinement 'APEX2 (Bruker-AXS, 2007)'
_computing_data_collection 'APEX2 (Bruker-AXS, 2007)'
_computing_data_reduction 'APEX2 (Bruker-AXS, 2007)'
_computing_molecular_graphics XP
_computing_publication_material XP
_computing_structure_refinement 'SHELXL-97 (Sheldrick, 2008)'
_computing_structure_solution 'SHELXS-97 (Sheldrick, 2008)'
_diffrn_ambient_temperature 100(2)
_diffrn_measured_fraction_theta_full 0.986
_diffrn_measured_fraction_theta_max 0.986
_diffrn_measurement_device_type 'Bruker SMART APEX II CCD'
_diffrn_measurement_method '\w scans'
_diffrn_radiation_monochromator graphite
_diffrn_radiation_source 'fine-focus sealed tube'
_diffrn_radiation_type MoK\a
_diffrn_radiation_wavelength 0.71073
_diffrn_reflns_av_R_equivalents 0.1315
_diffrn_reflns_av_sigmaI/netI 0.1859
_diffrn_reflns_limit_h_max 13
_diffrn_reflns_limit_h_min -13
_diffrn_reflns_limit_k_max 17
_diffrn_reflns_limit_k_min -17
_diffrn_reflns_limit_l_max 26
_diffrn_reflns_limit_l_min -26
_diffrn_reflns_number 34539
_diffrn_reflns_theta_full 26.34
_diffrn_reflns_theta_max 26.34
_diffrn_reflns_theta_min 1.77
_exptl_absorpt_coefficient_mu 13.634
_exptl_absorpt_correction_T_max 0.5667
_exptl_absorpt_correction_T_min 0.0954
_exptl_absorpt_correction_type multi-scan
_exptl_absorpt_process_details SADABS
_exptl_crystal_colour colorless
_exptl_crystal_density_diffrn 2.181
_exptl_crystal_density_method 'not measured'
_exptl_crystal_description needle
_exptl_crystal_F_000 1992
_exptl_crystal_size_max 0.33
_exptl_crystal_size_mid 0.06
_exptl_crystal_size_min 0.05
_refine_diff_density_max 2.044
_refine_diff_density_min -1.984
_refine_diff_density_rms 0.276
_refine_ls_extinction_method none
_refine_ls_goodness_of_fit_ref 1.004
_refine_ls_hydrogen_treatment constr
_refine_ls_matrix_type full
_refine_ls_number_parameters 553
_refine_ls_number_reflns 12978
_refine_ls_number_restraints 61
_refine_ls_restrained_S_all 1.003
_refine_ls_R_factor_all 0.1927
_refine_ls_R_factor_gt 0.0591
_refine_ls_shift/su_max 0.001
_refine_ls_shift/su_mean 0.000
_refine_ls_structure_factor_coef Fsqd
_refine_ls_weighting_details 'calc w=1/[\s^2^(Fo^2^)+(0.0517P)^2^+2.0500P] where P=(Fo^2^+2Fc^2^)/3'
_refine_ls_weighting_scheme calc
_refine_ls_wR_factor_gt 0.1162
_refine_ls_wR_factor_ref 0.1587
_reflns_number_gt 5595
_reflns_number_total 12978
_reflns_threshold_expression >2sigma(I)
_cod_data_source_file ic500808q_si_004.cif
_cod_data_source_block t6
_cod_depositor_comments
;
The following automatic conversions were performed:

'_symmetry_cell_setting' value 'Triclinic' changed to 'triclinic'
according to
/usr/data/users/saulius/crontab/automatic-downloads/rss-feeds/ACS/lib/dictionaries/cif_core.dic
dictionary named 'cif_core.dic' version 2.4.2 from 2011-04-26.

Automatic conversion script
Id: cif_fix_values 2281 2013-09-26 08:29:07Z andrius 

 Adding full bibliography for 4340065--4340068.cif.
;
_cod_database_code 4340068

loop_
_symmetry_equiv_pos_as_xyz
'x, y, z'
'-x, -y, -z'

loop_
_atom_site_label
_atom_site_type_symbol
_atom_site_fract_x
_atom_site_fract_y
_atom_site_fract_z
_atom_site_U_iso_or_equiv
_atom_site_adp_type
_atom_site_occupancy
_atom_site_symmetry_multiplicity
_atom_site_calc_flag
_atom_site_refinement_flags
_atom_site_disorder_assembly
_atom_site_disorder_group
Au1 Au 0.34173(7) 0.19534(6) 0.17788(4) 0.0396(2) Uani 1 1 d D . .
Au2 Au 0.46889(7) 0.00274(6) 0.24090(4) 0.0421(2) Uani 1 1 d . . .
Au3 Au 0.56129(7) 0.20775(6) 0.27531(4) 0.0403(2) Uani 1 1 d . A .
O1 O 0.2104(13) 0.0611(10) 0.1106(7) 0.051(3) Uani 1 1 d . . .
O2 O 0.6469(14) -0.0682(9) 0.3325(8) 0.066(5) Uani 1 1 d D . .
O3 O 0.5048(13) 0.4126(10) 0.2553(7) 0.051(3) Uani 1 1 d D A .
N1 N 0.3432(15) -0.0048(10) 0.1777(8) 0.042(5) Uani 1 1 d D . .
N2 N 0.6342(13) 0.0864(10) 0.3179(8) 0.038(4) Uani 1 1 d D . .
N3 N 0.3970(14) 0.3205(11) 0.2023(8) 0.037(4) Uani 1 1 d . A .
C1 C 0.2973(17) 0.0758(7) 0.1521(9) 0.046(6) Uani 1 1 d DU . .
C2 C 0.591(2) 0.0065(15) 0.3012(12) 0.077(3) Uani 1 1 d D A .
C3 C 0.485(2) 0.3231(16) 0.2404(11) 0.050(3) Uani 1 1 d . . .
C4 C 0.158(2) 0.1496(15) 0.0820(11) 0.054(6) Uani 1 1 d . . .
H4A H 0.2258 0.1876 0.0590 0.064 Uiso 1 1 calc R . .
H4B H 0.1110 0.1869 0.1148 0.064 Uiso 1 1 calc R . .
C5 C 0.0674(18) 0.1183(14) 0.0366(11) 0.054(7) Uani 1 1 d . . .
H5A H -0.0011 0.0812 0.0603 0.065 Uiso 1 1 calc R . .
H5B H 0.1143 0.0786 0.0054 0.065 Uiso 1 1 calc R . .
C6 C 0.010(2) 0.2063(16) 0.0026(10) 0.052(6) Uani 1 1 d . . .
H6A H -0.0336 0.2469 0.0342 0.063 Uiso 1 1 calc R . .
H6B H 0.0790 0.2422 -0.0218 0.063 Uiso 1 1 calc R . .
C7 C -0.0851(18) 0.1791(15) -0.0423(10) 0.047(6) Uani 1 1 d . . .
H7A H -0.1152 0.2354 -0.0656 0.071 Uiso 1 1 calc R . .
H7B H -0.1572 0.1486 -0.0177 0.071 Uiso 1 1 calc R . .
H7C H -0.0432 0.1359 -0.0720 0.071 Uiso 1 1 calc R . .
C8 C 0.2960(19) -0.0933(13) 0.1574(10) 0.050(3) Uani 1 1 d D . .
H8A H 0.3134 -0.0957 0.1112 0.060 Uiso 1 1 calc R . .
H8B H 0.2033 -0.0966 0.1689 0.060 Uiso 1 1 calc R . .
C9 C 0.3643(18) -0.1748(10) 0.1907(10) 0.050(3) Uani 1 1 d D . .
H9A H 0.4555 -0.1731 0.1751 0.060 Uiso 1 1 calc R . .
H9B H 0.3568 -0.1649 0.2362 0.060 Uiso 1 1 calc R . .
C10 C 0.318(2) -0.2722(13) 0.1829(12) 0.064(7) Uani 1 1 d D . .
H10A H 0.2263 -0.2730 0.1966 0.077 Uiso 1 1 calc R . .
H10B H 0.3296 -0.2832 0.1375 0.077 Uiso 1 1 calc R . .
C11 C 0.381(2) -0.351(2) 0.2172(12) 0.082(9) Uani 1 1 d . . .
H11A H 0.3337 -0.4079 0.2150 0.122 Uiso 1 1 calc R . .
H11B H 0.3813 -0.3371 0.2613 0.122 Uiso 1 1 calc R . .
H11C H 0.4678 -0.3598 0.1980 0.122 Uiso 1 1 calc R . .
C12 C 0.636(4) -0.155(3) 0.310(2) 0.058(4) Uani 0.523(12) 1 d PD A 1
H12A H 0.7097 -0.1972 0.3173 0.069 Uiso 0.523(12) 1 calc PR A 1
H12B H 0.6232 -0.1506 0.2646 0.069 Uiso 0.523(12) 1 calc PR A 1
C13 C 0.516(4) -0.185(4) 0.3516(14) 0.078(14) Uani 0.523(12) 1 d PD A 1
H13A H 0.4541 -0.1317 0.3549 0.094 Uiso 0.523(12) 1 calc PR A 1
H13B H 0.4764 -0.2365 0.3331 0.094 Uiso 0.523(12) 1 calc PR A 1
C14 C 0.554(3) -0.217(3) 0.4167(16) 0.058(4) Uani 0.523(12) 1 d PD A 1
H14A H 0.5968 -0.1665 0.4343 0.069 Uiso 0.523(12) 1 calc PR A 1
H14B H 0.6143 -0.2719 0.4133 0.069 Uiso 0.523(12) 1 calc PR A 1
C15 C 0.436(3) -0.245(3) 0.4605(14) 0.058(4) Uani 0.523(12) 1 d PD A 1
H15A H 0.3811 -0.2813 0.4379 0.086 Uiso 0.523(12) 1 calc PR A 1
H15B H 0.3891 -0.1882 0.4741 0.086 Uiso 0.523(12) 1 calc PR A 1
H15C H 0.4608 -0.2825 0.4974 0.086 Uiso 0.523(12) 1 calc PR A 1
C16 C 0.7270(19) 0.0879(11) 0.3644(11) 0.050(6) Uani 1 1 d D A .
H16A H 0.8063 0.0552 0.3482 0.060 Uiso 1 1 calc R . .
H16B H 0.6932 0.0534 0.4040 0.060 Uiso 1 1 calc R . .
C17 C 0.7570(19) 0.1869(12) 0.3786(10) 0.058(4) Uani 1 1 d D . .
H17A H 0.7980 0.2194 0.3397 0.069 Uiso 1 1 calc R A .
H17B H 0.6766 0.2215 0.3908 0.069 Uiso 1 1 calc R . .
C18 C 0.8432(19) 0.1899(16) 0.4307(10) 0.058(4) Uani 1 1 d D A .
H18A H 0.8051 0.1537 0.4687 0.069 Uiso 1 1 calc R . .
H18B H 0.9259 0.1594 0.4172 0.069 Uiso 1 1 calc R . .
C19 C 0.865(2) 0.2886(15) 0.4474(11) 0.061(7) Uani 1 1 d . . .
H19A H 0.9185 0.2863 0.4821 0.092 Uiso 1 1 calc R A .
H19B H 0.7833 0.3195 0.4603 0.092 Uiso 1 1 calc R . .
H19C H 0.9072 0.3238 0.4106 0.092 Uiso 1 1 calc R . .
C20 C 0.5938(18) 0.425(2) 0.2965(8) 0.077(3) Uani 1 1 d D . .
H20A H 0.6306 0.4878 0.2867 0.092 Uiso 1 1 calc R A .
H20B H 0.6632 0.3777 0.2907 0.092 Uiso 1 1 calc R . .
C21 C 0.535(2) 0.4179(16) 0.3653(9) 0.077(3) Uani 1 1 d D A .
H21A H 0.4902 0.3586 0.3745 0.092 Uiso 1 1 calc R . .
H21B H 0.6029 0.4185 0.3939 0.092 Uiso 1 1 calc R . .
C22 C 0.443(2) 0.5008(16) 0.3759(11) 0.077(3) Uani 1 1 d D . .
H22A H 0.3856 0.5078 0.3422 0.092 Uiso 1 1 calc R A .
H22B H 0.4899 0.5592 0.3755 0.092 Uiso 1 1 calc R . .
C23 C 0.364(2) 0.4808(19) 0.4422(11) 0.077(3) Uani 1 1 d . A .
H23A H 0.2836 0.5169 0.4434 0.115 Uiso 1 1 calc R . .
H23B H 0.4126 0.4992 0.4756 0.115 Uiso 1 1 calc R . .
H23C H 0.3470 0.4140 0.4487 0.115 Uiso 1 1 calc R . .
C24 C 0.3433(19) 0.4111(15) 0.1782(10) 0.050(3) Uani 1 1 d . . .
H24A H 0.4129 0.4494 0.1568 0.060 Uiso 1 1 calc R A .
H24B H 0.3030 0.4450 0.2142 0.060 Uiso 1 1 calc R . .
C25 C 0.2457(16) 0.3999(12) 0.1323(10) 0.032(5) Uani 1 1 d . A .
H25A H 0.2842 0.3629 0.0975 0.039 Uiso 1 1 calc R . .
H25B H 0.1733 0.3651 0.1543 0.039 Uiso 1 1 calc R . .
C26 C 0.1984(19) 0.4920(16) 0.1058(10) 0.056(7) Uani 1 1 d . . .
H26A H 0.2726 0.5275 0.0867 0.067 Uiso 1 1 calc R A .
H26B H 0.1579 0.5270 0.1412 0.067 Uiso 1 1 calc R . .
C27 C 0.105(2) 0.491(2) 0.0569(11) 0.083(9) Uani 1 1 d . A .
H27A H 0.0936 0.5545 0.0375 0.124 Uiso 1 1 calc R . .
H27B H 0.0233 0.4691 0.0771 0.124 Uiso 1 1 calc R . .
H27C H 0.1377 0.4492 0.0243 0.124 Uiso 1 1 calc R . .
Au4 Au 0.83747(8) 0.22913(7) 0.17664(4) 0.0469(3) Uani 1 1 d D . .
Au5 Au 1.05856(8) 0.19032(7) 0.27279(4) 0.0477(3) Uani 1 1 d D A .
Au6 Au 0.95373(8) 0.40613(7) 0.23926(5) 0.0545(3) Uani 1 1 d . . .
O4 O 1.0178(14) -0.0095(10) 0.2527(8) 0.060(4) Uani 1 1 d D A .
O5 O 1.1262(13) 0.4483(10) 0.3321(8) 0.061(5) Uani 1 1 d D . .
O6 O 0.6991(13) 0.3809(10) 0.1068(7) 0.057(4) Uani 1 1 d . . .
N4 N 0.8957(17) 0.0953(14) 0.2003(9) 0.059(5) Uani 1 1 d . A .
N5 N 1.1282(15) 0.2960(12) 0.3132(9) 0.052(5) Uani 1 1 d D . .
N6 N 0.8213(17) 0.4310(14) 0.1745(9) 0.065(6) Uani 1 1 d . . .
C28 C 0.995(2) 0.0833(9) 0.2371(10) 0.077(3) Uani 1 1 d D . .
C29 C 1.080(2) 0.3820(14) 0.2990(12) 0.077(3) Uani 1 1 d D A .
C30 C 0.785(2) 0.3555(9) 0.1527(12) 0.077(3) Uani 1 1 d D . .
C31 C 0.8439(18) 0.0085(14) 0.1774(9) 0.045(6) Uani 1 1 d D . .
H31A H 0.8019 -0.0299 0.2134 0.054 Uiso 1 1 calc R A .
H31B H 0.9138 -0.0296 0.1566 0.054 Uiso 1 1 calc R . .
C32 C 0.749(2) 0.0393(18) 0.1308(11) 0.077(3) Uani 1 1 d D A .
H32A H 0.7907 0.0789 0.0954 0.092 Uiso 1 1 calc R . .
H32B H 0.6785 0.0766 0.1519 0.092 Uiso 1 1 calc R . .
C33 C 0.6962(19) -0.0483(16) 0.1054(11) 0.058(7) Uani 1 1 d . . .
H33A H 0.7679 -0.0876 0.0875 0.070 Uiso 1 1 calc R A .
H33B H 0.6503 -0.0855 0.1409 0.070 Uiso 1 1 calc R . .
C34 C 0.6072(18) -0.0232(17) 0.0553(11) 0.068(8) Uani 1 1 d . A .
H34A H 0.5630 -0.0791 0.0471 0.102 Uiso 1 1 calc R . .
H34B H 0.6561 0.0008 0.0165 0.102 Uiso 1 1 calc R . .
H34C H 0.5451 0.0248 0.0701 0.102 Uiso 1 1 calc R . .
C35 C 1.106(2) -0.0243(18) 0.2966(11) 0.074(4) Uani 1 1 d D . .
H35A H 1.1562 0.0328 0.2952 0.089 Uiso 1 1 calc R A 1
H35B H 1.1654 -0.0757 0.2829 0.089 Uiso 1 1 calc R A 1
C36 C 1.055(4) -0.048(2) 0.3649(13) 0.074(4) Uani 0.523(12) 1 d PD A 1
H36A H 1.0053 0.0060 0.3817 0.089 Uiso 0.523(12) 1 calc PR A 1
H36B H 1.1266 -0.0620 0.3907 0.089 Uiso 0.523(12) 1 calc PR A 1
C37 C 0.971(2) -0.1335(17) 0.3688(10) 0.074(4) Uani 1 1 d D . .
H37A H 0.8995 -0.1246 0.3424 0.089 Uiso 1 1 calc R A 1
H37B H 1.0188 -0.1925 0.3603 0.089 Uiso 1 1 calc R A 1
C38 C 0.931(2) -0.1233(18) 0.4385(10) 0.074(4) Uani 1 1 d D A 1
H38A H 0.8792 -0.1760 0.4557 0.111 Uiso 1 1 calc R A 1
H38B H 0.8820 -0.0646 0.4437 0.111 Uiso 1 1 calc R A 1
H38C H 1.0069 -0.1226 0.4610 0.111 Uiso 1 1 calc R A 1
C39 C 1.2204(17) 0.2864(17) 0.3605(9) 0.051(7) Uani 1 1 d . A 1
H39A H 1.1846 0.3160 0.3991 0.061 Uiso 1 1 calc R A 1
H39B H 1.2990 0.3185 0.3437 0.061 Uiso 1 1 calc R A 1
C40 C 1.2505(18) 0.1835(15) 0.3761(9) 0.047(6) Uani 1 1 d D A 1
H40A H 1.1699 0.1519 0.3896 0.057 Uiso 1 1 calc R A 1
H40B H 1.2884 0.1558 0.3370 0.057 Uiso 1 1 calc R A 1
C41 C 1.3393(19) 0.1619(15) 0.4266(9) 0.052(6) Uani 1 1 d D A 1
H41A H 1.3028 0.1899 0.4658 0.062 Uiso 1 1 calc R A 1
H41B H 1.4213 0.1916 0.4129 0.062 Uiso 1 1 calc R A 1
C42 C 1.363(2) 0.0579(16) 0.4408(12) 0.064(7) Uani 1 1 d . A 1
H42A H 1.4309 0.0484 0.4687 0.095 Uiso 1 1 calc R A 1
H42B H 1.3890 0.0282 0.4014 0.095 Uiso 1 1 calc R A 1
H42C H 1.2856 0.0299 0.4615 0.095 Uiso 1 1 calc R A 1
C43 C 1.072(5) 0.537(3) 0.322(2) 0.060(9) Uani 0.523(12) 1 d PDU A 1
H43A H 0.9874 0.5309 0.3081 0.072 Uiso 0.523(12) 1 calc PR A 1
H43B H 1.1249 0.5708 0.2871 0.072 Uiso 0.523(12) 1 calc PR A 1
C44 C 1.058(3) 0.598(3) 0.379(2) 0.068(11) Uani 0.523(12) 1 d PD A 1
H44A H 1.1351 0.5910 0.4012 0.082 Uiso 0.523(12) 1 calc PR A 1
H44B H 1.0471 0.6648 0.3641 0.082 Uiso 0.523(12) 1 calc PR A 1
C45 C 0.942(3) 0.566(5) 0.4220(17) 0.074(4) Uani 0.523(12) 1 d PD A 1
H45A H 0.9304 0.6040 0.4592 0.089 Uiso 0.523(12) 1 calc PR A 1
H45B H 0.9549 0.4997 0.4371 0.089 Uiso 0.523(12) 1 calc PR A 1
C46 C 0.824(2) 0.577(3) 0.386(2) 0.062(11) Uani 0.523(12) 1 d PD A 1
H46A H 0.7531 0.5462 0.4116 0.094 Uiso 0.523(12) 1 calc PR A 1
H46B H 0.8414 0.5474 0.3461 0.094 Uiso 0.523(12) 1 calc PR A 1
H46C H 0.8030 0.6433 0.3782 0.094 Uiso 0.523(12) 1 calc PR A 1
C47 C 0.774(3) 0.5235(19) 0.1554(14) 0.098(5) Uani 1 1 d D . .
H47A H 0.6809 0.5283 0.1652 0.117 Uiso 1 1 calc R . .
H47B H 0.7950 0.5370 0.1095 0.117 Uiso 1 1 calc R . .
C48 C 0.838(3) 0.5922(15) 0.1919(13) 0.098(5) Uani 1 1 d D . .
H48A H 0.8036 0.5841 0.2368 0.117 Uiso 1 1 calc R . .
H48B H 0.9297 0.5754 0.1895 0.117 Uiso 1 1 calc R . .
C49 C 0.823(3) 0.6942(15) 0.1703(13) 0.098(5) Uani 1 1 d D . .
H49A H 0.7340 0.7161 0.1793 0.117 Uiso 1 1 calc R . .
H49B H 0.8476 0.7034 0.1244 0.117 Uiso 1 1 calc R . .
C50 C 0.910(3) 0.7492(19) 0.2062(13) 0.098(5) Uani 1 1 d D . .
H50A H 0.8966 0.8163 0.1963 0.147 Uiso 1 1 calc R . .
H50B H 0.9988 0.7313 0.1938 0.147 Uiso 1 1 calc R . .
H50C H 0.8904 0.7349 0.2516 0.147 Uiso 1 1 calc R . .
C51 C 0.6492(18) 0.3027(15) 0.0794(9) 0.053(6) Uani 1 1 d D . .
H51A H 0.6008 0.2622 0.1121 0.063 Uiso 1 1 calc R . .
H51B H 0.7186 0.2648 0.0580 0.063 Uiso 1 1 calc R . .
C52 C 0.5630(19) 0.3470(15) 0.0322(9) 0.051(6) Uani 1 1 d D . .
H52A H 0.6124 0.3872 -0.0003 0.061 Uiso 1 1 calc R . .
H52B H 0.4953 0.3860 0.0539 0.061 Uiso 1 1 calc R . .
C53 C 0.5035(19) 0.2658(16) 0.0011(10) 0.064(7) Uani 1 1 d D . .
H53A H 0.5716 0.2259 -0.0195 0.077 Uiso 1 1 calc R . .
H53B H 0.4532 0.2264 0.0338 0.077 Uiso 1 1 calc R . .
C54 C 0.418(2) 0.3078(17) -0.0481(11) 0.077(9) Uani 1 1 d D . .
H54A H 0.4473 0.2853 -0.0894 0.115 Uiso 1 1 calc R . .
H54B H 0.4204 0.3762 -0.0502 0.115 Uiso 1 1 calc R . .
H54C H 0.3302 0.2887 -0.0358 0.115 Uiso 1 1 calc R . .
C36A C 1.090(3) -0.126(2) 0.322(2) 0.074(4) Uani 0.477(12) 1 d PD A 2
H36C H 1.1649 -0.1486 0.3427 0.089 Uiso 0.477(12) 1 calc PR A 2
H36D H 1.0817 -0.1654 0.2864 0.089 Uiso 0.477(12) 1 calc PR A 2
C43A C 1.098(4) 0.5533(15) 0.323(3) 0.060(9) Uani 0.477(12) 1 d PDU A 2
H43C H 1.1566 0.5895 0.3443 0.072 Uiso 0.477(12) 1 calc PR A 2
H43D H 1.1031 0.5748 0.2779 0.072 Uiso 0.477(12) 1 calc PR A 2
C44A C 0.963(4) 0.561(3) 0.355(2) 0.068(11) Uani 0.477(12) 1 d PD A 2
H44C H 0.9107 0.5100 0.3431 0.082 Uiso 0.477(12) 1 calc PR A 2
H44D H 0.9217 0.6219 0.3428 0.082 Uiso 0.477(12) 1 calc PR A 2
C45A C 0.980(4) 0.552(5) 0.4248(19) 0.074(4) Uani 0.477(12) 1 d PD A 2
H45C H 1.0419 0.5971 0.4347 0.089 Uiso 0.477(12) 1 calc PR A 2
H45D H 1.0118 0.4877 0.4372 0.089 Uiso 0.477(12) 1 calc PR A 2
C46A C 0.849(3) 0.572(3) 0.460(2) 0.062(11) Uani 0.477(12) 1 d PD A 2
H46D H 0.8582 0.5804 0.5039 0.094 Uiso 0.477(12) 1 calc PR A 2
H46E H 0.7948 0.5186 0.4570 0.094 Uiso 0.477(12) 1 calc PR A 2
H46F H 0.8113 0.6283 0.4402 0.094 Uiso 0.477(12) 1 calc PR A 2
C12A C 0.602(5) -0.154(2) 0.323(2) 0.058(4) Uani 0.477(12) 1 d PD A 2
H12C H 0.6581 -0.1809 0.2882 0.069 Uiso 0.477(12) 1 calc PR A 2
H12D H 0.5167 -0.1443 0.3086 0.069 Uiso 0.477(12) 1 calc PR A 2
C13A C 0.594(5) -0.224(4) 0.380(2) 0.078(14) Uani 0.477(12) 1 d PD A 2
H13C H 0.6718 -0.2243 0.4019 0.094 Uiso 0.477(12) 1 calc PR A 2
H13D H 0.5833 -0.2883 0.3671 0.094 Uiso 0.477(12) 1 calc PR A 2
C14A C 0.478(3) -0.191(3) 0.422(2) 0.058(4) Uani 0.477(12) 1 d PD A 2
H14C H 0.4832 -0.2214 0.4649 0.069 Uiso 0.477(12) 1 calc PR A 2
H14D H 0.4836 -0.1231 0.4250 0.069 Uiso 0.477(12) 1 calc PR A 2
C15A C 0.348(3) -0.210(3) 0.402(2) 0.058(4) Uani 0.477(12) 1 d PD A 2
H15D H 0.2846 -0.2088 0.4386 0.086 Uiso 0.477(12) 1 calc PR A 2
H15E H 0.3507 -0.2721 0.3850 0.086 Uiso 0.477(12) 1 calc PR A 2
H15F H 0.3267 -0.1624 0.3696 0.086 Uiso 0.477(12) 1 calc PR A 2

loop_
_atom_site_aniso_label
_atom_site_aniso_U_11
_atom_site_aniso_U_22
_atom_site_aniso_U_33
_atom_site_aniso_U_23
_atom_site_aniso_U_13
_atom_site_aniso_U_12
Au1 0.0308(5) 0.0501(6) 0.0381(5) -0.0046(4) -0.0045(4) -0.0012(4)
Au2 0.0318(5) 0.0492(5) 0.0460(6) -0.0062(4) -0.0057(4) -0.0006(4)
Au3 0.0313(5) 0.0496(6) 0.0405(5) -0.0058(4) -0.0051(4) 0.0002(4)
O1 0.051(7) 0.059(7) 0.048(7) -0.015(6) -0.028(6) 0.014(5)
O2 0.068(11) 0.031(9) 0.109(14) -0.015(9) -0.055(10) 0.017(7)
O3 0.051(7) 0.059(7) 0.048(7) -0.015(6) -0.028(6) 0.014(5)
N1 0.043(10) 0.032(10) 0.048(12) -0.010(9) 0.013(9) 0.008(8)
N2 0.016(8) 0.043(10) 0.056(12) -0.002(9) -0.013(8) 0.000(7)
N3 0.031(9) 0.039(10) 0.045(11) -0.021(8) -0.013(8) 0.014(7)
C1 0.038(8) 0.055(9) 0.040(9) 0.000(8) 0.008(7) 0.020(7)
C2 0.068(6) 0.109(8) 0.055(6) -0.022(6) 0.001(5) -0.013(5)
C3 0.041(7) 0.068(9) 0.043(7) -0.008(6) -0.003(6) -0.003(6)
C4 0.056(15) 0.055(15) 0.052(16) 0.009(12) -0.017(13) -0.026(12)
C5 0.032(12) 0.050(15) 0.078(19) -0.024(13) 0.011(12) 0.004(10)
C6 0.053(14) 0.071(17) 0.031(14) 0.010(12) -0.002(12) -0.005(12)
C7 0.028(11) 0.062(15) 0.052(15) -0.004(12) -0.005(11) 0.008(10)
C8 0.041(7) 0.068(9) 0.043(7) -0.008(6) -0.003(6) -0.003(6)
C9 0.041(7) 0.068(9) 0.043(7) -0.008(6) -0.003(6) -0.003(6)
C10 0.068(17) 0.055(16) 0.070(19) -0.013(14) 0.002(15) -0.022(13)
C11 0.070(19) 0.11(2) 0.062(19) 0.021(17) 0.006(16) 0.002(16)
C12 0.041(8) 0.078(10) 0.052(9) -0.013(7) 0.000(7) 0.012(7)
C13 0.12(4) 0.08(3) 0.03(3) 0.00(2) 0.02(2) -0.01(3)
C14 0.041(8) 0.078(10) 0.052(9) -0.013(7) 0.000(7) 0.012(7)
C15 0.041(8) 0.078(10) 0.052(9) -0.013(7) 0.000(7) 0.012(7)
C16 0.048(13) 0.033(13) 0.071(17) 0.006(11) -0.032(13) 0.010(10)
C17 0.041(8) 0.078(10) 0.052(9) -0.013(7) 0.000(7) 0.012(7)
C18 0.041(8) 0.078(10) 0.052(9) -0.013(7) 0.000(7) 0.012(7)
C19 0.061(16) 0.064(17) 0.060(17) 0.020(13) -0.014(13) -0.028(12)
C20 0.068(6) 0.109(8) 0.055(6) -0.022(6) 0.001(5) -0.013(5)
C21 0.068(6) 0.109(8) 0.055(6) -0.022(6) 0.001(5) -0.013(5)
C22 0.068(6) 0.109(8) 0.055(6) -0.022(6) 0.001(5) -0.013(5)
C23 0.068(6) 0.109(8) 0.055(6) -0.022(6) 0.001(5) -0.013(5)
C24 0.041(7) 0.068(9) 0.043(7) -0.008(6) -0.003(6) -0.003(6)
C25 0.024(10) 0.020(10) 0.051(14) 0.011(9) 0.002(10) -0.002(8)
C26 0.041(13) 0.087(19) 0.044(15) 0.010(13) -0.023(12) -0.019(12)
C27 0.043(15) 0.15(3) 0.056(18) 0.016(18) -0.011(14) 0.018(15)
Au4 0.0339(5) 0.0653(6) 0.0404(6) 0.0022(5) -0.0025(4) -0.0019(4)
Au5 0.0378(5) 0.0649(6) 0.0401(6) -0.0015(5) -0.0029(4) -0.0039(4)
Au6 0.0353(5) 0.0728(7) 0.0546(6) 0.0084(5) -0.0062(5) -0.0116(4)
O4 0.061(10) 0.048(10) 0.068(12) -0.006(8) -0.001(9) 0.009(8)
O5 0.053(10) 0.061(11) 0.073(12) -0.003(9) -0.027(9) -0.021(8)
O6 0.047(9) 0.064(11) 0.056(11) 0.017(9) -0.003(8) 0.009(8)
N4 0.045(12) 0.083(15) 0.043(12) -0.006(11) 0.026(10) 0.005(10)
N5 0.029(10) 0.059(13) 0.061(13) -0.010(10) 0.023(9) 0.010(8)
N6 0.050(12) 0.073(15) 0.062(15) 0.040(12) 0.006(11) 0.003(10)
C28 0.068(6) 0.109(8) 0.055(6) -0.022(6) 0.001(5) -0.013(5)
C29 0.068(6) 0.109(8) 0.055(6) -0.022(6) 0.001(5) -0.013(5)
C30 0.068(6) 0.109(8) 0.055(6) -0.022(6) 0.001(5) -0.013(5)
C31 0.037(12) 0.055(15) 0.041(14) 0.011(11) -0.003(11) -0.012(10)
C32 0.068(6) 0.109(8) 0.055(6) -0.022(6) 0.001(5) -0.013(5)
C33 0.030(12) 0.089(19) 0.057(16) -0.019(14) 0.004(12) -0.006(11)
C34 0.022(12) 0.11(2) 0.073(19) -0.012(16) 0.000(12) -0.010(12)
C35 0.074(10) 0.084(10) 0.067(9) -0.003(8) -0.025(8) 0.007(7)
C36 0.074(10) 0.084(10) 0.067(9) -0.003(8) -0.025(8) 0.007(7)
C37 0.074(10) 0.084(10) 0.067(9) -0.003(8) -0.025(8) 0.007(7)
C38 0.074(10) 0.084(10) 0.067(9) -0.003(8) -0.025(8) 0.007(7)
C39 0.018(10) 0.11(2) 0.030(13) -0.030(13) -0.014(10) 0.013(11)
C40 0.033(12) 0.057(16) 0.052(16) -0.014(12) 0.003(11) -0.003(10)
C41 0.051(14) 0.062(17) 0.041(15) -0.004(12) 0.007(12) -0.018(11)
C42 0.063(16) 0.062(17) 0.063(18) 0.006(14) -0.012(14) 0.015(12)
C43 0.058(11) 0.057(11) 0.063(11) 0.002(7) -0.004(7) -0.007(7)
C44 0.033(19) 0.06(2) 0.11(3) -0.01(2) -0.02(2) 0.012(16)
C45 0.074(10) 0.084(10) 0.067(9) -0.003(8) -0.025(8) 0.007(7)
C46 0.029(17) 0.06(2) 0.10(3) -0.02(2) -0.03(2) 0.019(15)
C47 0.107(13) 0.088(12) 0.097(13) 0.006(10) -0.005(11) -0.033(9)
C48 0.107(13) 0.088(12) 0.097(13) 0.006(10) -0.005(11) -0.033(9)
C49 0.107(13) 0.088(12) 0.097(13) 0.006(10) -0.005(11) -0.033(9)
C50 0.107(13) 0.088(12) 0.097(13) 0.006(10) -0.005(11) -0.033(9)
C51 0.031(12) 0.075(17) 0.056(16) -0.041(14) 0.007(11) -0.002(11)
C52 0.042(13) 0.070(17) 0.040(14) -0.004(12) -0.001(12) 0.004(11)
C53 0.036(14) 0.082(19) 0.07(2) 0.003(15) -0.008(14) 0.008(12)
C54 0.046(15) 0.11(2) 0.08(2) -0.045(18) -0.040(15) 0.017(14)
C36A 0.074(10) 0.084(10) 0.067(9) -0.003(8) -0.025(8) 0.007(7)
C43A 0.058(11) 0.057(11) 0.063(11) 0.002(7) -0.004(7) -0.007(7)
C44A 0.033(19) 0.06(2) 0.11(3) -0.01(2) -0.02(2) 0.012(16)
C45A 0.074(10) 0.084(10) 0.067(9) -0.003(8) -0.025(8) 0.007(7)
C46A 0.029(17) 0.06(2) 0.10(3) -0.02(2) -0.03(2) 0.019(15)
C12A 0.041(8) 0.078(10) 0.052(9) -0.013(7) 0.000(7) 0.012(7)
C13A 0.12(4) 0.08(3) 0.03(3) 0.00(2) 0.02(2) -0.01(3)
C14A 0.041(8) 0.078(10) 0.052(9) -0.013(7) 0.000(7) 0.012(7)
C15A 0.041(8) 0.078(10) 0.052(9) -0.013(7) 0.000(7) 0.012(7)

loop_
_atom_type_symbol
_atom_type_description
_atom_type_scat_dispersion_real
_atom_type_scat_dispersion_imag
_atom_type_scat_source
C C 0.0033 0.0016 'International Tables Vol C Tables 4.2.6.8 and 6.1.1.4'
H H 0.0000 0.0000 'International Tables Vol C Tables 4.2.6.8 and 6.1.1.4'
N N 0.0061 0.0033 'International Tables Vol C Tables 4.2.6.8 and 6.1.1.4'
O O 0.0106 0.0060 'International Tables Vol C Tables 4.2.6.8 and 6.1.1.4'
Au Au -2.0133 8.8022 'International Tables Vol C Tables 4.2.6.8 and 6.1.1.4'

loop_
_geom_angle_atom_site_label_1
_geom_angle_atom_site_label_2
_geom_angle_atom_site_label_3
_geom_angle
C1 Au1 N3 177.1(7)
C1 Au1 Au2 60.6(5)
N3 Au1 Au2 118.6(4)
C1 Au1 Au3 120.3(5)
N3 Au1 Au3 58.8(4)
Au2 Au1 Au3 59.89(3)
C2 Au2 N1 178.4(8)
C2 Au2 Au1 121.6(7)
N1 Au2 Au1 59.9(4)
C2 Au2 Au3 61.4(7)
N1 Au2 Au3 120.1(4)
Au1 Au2 Au3 60.26(4)
C3 Au3 N2 176.1(8)
C3 Au3 Au2 120.7(6)
N2 Au3 Au2 59.9(4)
C3 Au3 Au1 60.9(6)
N2 Au3 Au1 119.7(4)
Au2 Au3 Au1 59.85(3)
C1 O1 C4 112.8(13)
C2 O2 C12A 115(3)
C2 O2 C12 117(3)
C12A O2 C12 18(2)
C3 O3 C20 118.4(17)
C1 N1 C8 117.4(13)
C1 N1 Au2 117.6(12)
C8 N1 Au2 125.0(10)
C2 N2 C16 121.9(18)
C2 N2 Au3 116.0(16)
C16 N2 Au3 122.1(11)
C3 N3 C24 117.3(16)
C3 N3 Au1 119.7(14)
C24 N3 Au1 123.0(12)
N1 C1 O1 111.9(11)
N1 C1 Au1 121.8(12)
O1 C1 Au1 126.1(11)
N2 C2 O2 110(2)
N2 C2 Au2 123(2)
O2 C2 Au2 127.1(12)
N3 C3 O3 112.2(18)
N3 C3 Au3 120.6(16)
O3 C3 Au3 126.9(15)
O1 C4 C5 104.6(16)
O1 C4 H4A 110.8
C5 C4 H4A 110.8
O1 C4 H4B 110.8
C5 C4 H4B 110.8
H4A C4 H4B 108.9
C4 C5 C6 108.6(17)
C4 C5 H5A 110.0
C6 C5 H5A 110.0
C4 C5 H5B 110.0
C6 C5 H5B 110.0
H5A C5 H5B 108.3
C7 C6 C5 110.9(18)
C7 C6 H6A 109.5
C5 C6 H6A 109.5
C7 C6 H6B 109.5
C5 C6 H6B 109.5
H6A C6 H6B 108.0
C6 C7 H7A 109.5
C6 C7 H7B 109.5
H7A C7 H7B 109.5
C6 C7 H7C 109.5
H7A C7 H7C 109.5
H7B C7 H7C 109.5
N1 C8 C9 108.0(14)
N1 C8 H8A 110.1
C9 C8 H8A 110.1
N1 C8 H8B 110.1
C9 C8 H8B 110.1
H8A C8 H8B 108.4
C10 C9 C8 116.6(17)
C10 C9 H9A 108.1
C8 C9 H9A 108.1
C10 C9 H9B 108.1
C8 C9 H9B 108.1
H9A C9 H9B 107.3
C11 C10 C9 117(2)
C11 C10 H10A 108.1
C9 C10 H10A 108.1
C11 C10 H10B 108.1
C9 C10 H10B 108.1
H10A C10 H10B 107.3
C10 C11 H11A 109.5
C10 C11 H11B 109.5
H11A C11 H11B 109.5
C10 C11 H11C 109.5
H11A C11 H11C 109.5
H11B C11 H11C 109.5
O2 C12 C13 98(3)
O2 C12 H12A 112.1
C13 C12 H12A 112.1
O2 C12 H12B 112.1
C13 C12 H12B 112.1
H12A C12 H12B 109.8
C14 C13 C12 108(4)
C14 C13 H13A 110.1
C12 C13 H13A 110.1
C14 C13 H13B 110.1
C12 C13 H13B 110.1
H13A C13 H13B 108.4
C13 C14 C15 109.4(10)
C13 C14 H14A 109.8
C15 C14 H14A 109.8
C13 C14 H14B 109.8
C15 C14 H14B 109.8
H14A C14 H14B 108.2
N2 C16 C17 112.7(14)
N2 C16 H16A 109.0
C17 C16 H16A 109.0
N2 C16 H16B 109.0
C17 C16 H16B 109.0
H16A C16 H16B 107.8
C18 C17 C16 113.5(17)
C18 C17 H17A 108.9
C16 C17 H17A 108.9
C18 C17 H17B 108.9
C16 C17 H17B 108.9
H17A C17 H17B 107.7
C19 C18 C17 112.9(17)
C19 C18 H18A 109.0
C17 C18 H18A 109.0
C19 C18 H18B 109.0
C17 C18 H18B 109.0
H18A C18 H18B 107.8
C18 C19 H19A 109.5
C18 C19 H19B 109.5
H19A C19 H19B 109.5
C18 C19 H19C 109.5
H19A C19 H19C 109.5
H19B C19 H19C 109.5
O3 C20 C21 111.8(17)
O3 C20 H20A 109.3
C21 C20 H20A 109.3
O3 C20 H20B 109.3
C21 C20 H20B 109.3
H20A C20 H20B 107.9
C22 C21 C20 108.6(19)
C22 C21 H21A 110.0
C20 C21 H21A 110.0
C22 C21 H21B 110.0
C20 C21 H21B 110.0
H21A C21 H21B 108.3
C21 C22 C23 107.5(19)
C21 C22 H22A 110.2
C23 C22 H22A 110.2
C21 C22 H22B 110.2
C23 C22 H22B 110.2
H22A C22 H22B 108.5
C22 C23 H23A 109.5
C22 C23 H23B 109.5
H23A C23 H23B 109.5
C22 C23 H23C 109.5
H23A C23 H23C 109.5
H23B C23 H23C 109.5
N3 C24 C25 112.8(16)
N3 C24 H24A 109.0
C25 C24 H24A 109.0
N3 C24 H24B 109.0
C25 C24 H24B 109.0
H24A C24 H24B 107.8
C26 C25 C24 111.9(16)
C26 C25 H25A 109.2
C24 C25 H25A 109.2
C26 C25 H25B 109.2
C24 C25 H25B 109.2
H25A C25 H25B 107.9
C25 C26 C27 117.4(19)
C25 C26 H26A 107.9
C27 C26 H26A 107.9
C25 C26 H26B 107.9
C27 C26 H26B 107.9
H26A C26 H26B 107.2
C26 C27 H27A 109.5
C26 C27 H27B 109.5
H27A C27 H27B 109.5
C26 C27 H27C 109.5
H27A C27 H27C 109.5
H27B C27 H27C 109.5
C30 Au4 N4 178.8(9)
C30 Au4 Au5 119.9(8)
N4 Au4 Au5 60.2(6)
C30 Au4 Au6 59.8(8)
N4 Au4 Au6 120.5(6)
Au5 Au4 Au6 60.28(3)
C28 Au5 N5 176.9(8)
C28 Au5 Au4 62.2(6)
N5 Au5 Au4 120.7(5)
C28 Au5 Au6 122.2(6)
N5 Au5 Au6 60.8(5)
Au4 Au5 Au6 59.96(3)
C29 Au6 N6 179.0(9)
C29 Au6 Au4 119.4(6)
N6 Au6 Au4 60.2(6)
C29 Au6 Au5 59.7(6)
N6 Au6 Au5 119.9(6)
Au4 Au6 Au5 59.76(4)
C28 O4 C35 112.8(17)
C29 O5 C43 115(2)
C29 O5 C43A 125(3)
C43 O5 C43A 13(4)
C30 O6 C51 114.6(14)
C28 N4 C31 117.4(16)
C28 N4 Au4 117.4(14)
C31 N4 Au4 125.1(14)
C29 N5 C39 117.6(19)
C29 N5 Au5 116.7(16)
C39 N5 Au5 125.5(14)
C30 N6 C47 123.0(18)
C30 N6 Au6 113.6(15)
C47 N6 Au6 123.4(16)
O4 C28 N4 111.0(13)
O4 C28 Au5 128.0(14)
N4 C28 Au5 119.8(14)
N5 C29 O5 113(2)
N5 C29 Au6 122.8(18)
O5 C29 Au6 124.6(14)
N6 C30 O6 108.9(12)
N6 C30 Au4 126.4(18)
O6 C30 Au4 124.7(16)
N4 C31 C32 108.1(17)
N4 C31 H31A 110.1
C32 C31 H31A 110.1
N4 C31 H31B 110.1
C32 C31 H31B 110.1
H31A C31 H31B 108.4
C31 C32 C33 109.3(19)
C31 C32 H32A 109.8
C33 C32 H32A 109.8
C31 C32 H32B 109.8
C33 C32 H32B 109.8
H32A C32 H32B 108.3
C34 C33 C32 112(2)
C34 C33 H33A 109.1
C32 C33 H33A 109.1
C34 C33 H33B 109.1
C32 C33 H33B 109.1
H33A C33 H33B 107.8
C33 C34 H34A 109.5
C33 C34 H34B 109.5
H34A C34 H34B 109.5
C33 C34 H34C 109.5
H34A C34 H34C 109.5
H34B C34 H34C 109.5
O4 C35 C36 117(3)
O4 C35 C36A 104(3)
C36 C35 C36A 59(2)
O4 C35 H35A 108.0
C36 C35 H35A 108.0
C36A C35 H35A 147.4
O4 C35 H35B 108.0
C36 C35 H35B 108.0
C36A C35 H35B 57.2
H35A C35 H35B 107.2
C35 C36 C37 110(2)
C35 C36 H36A 109.7
C37 C36 H36A 109.7
C35 C36 H36B 109.7
C37 C36 H36B 109.7
H36A C36 H36B 108.2
C38 C37 C36A 139(3)
C38 C37 C36 91.5(18)
C36A C37 C36 59(2)
C38 C37 H37A 113.4
C36A C37 H37A 104.4
C36 C37 H37A 113.4
C38 C37 H37B 113.4
C36A C37 H37B 63.5
C36 C37 H37B 113.4
H37A C37 H37B 110.7
C37 C38 H38A 109.5
C37 C38 H38B 109.5
C37 C38 H38C 109.5
N5 C39 C40 109.6(16)
N5 C39 H39A 109.7
C40 C39 H39A 109.7
N5 C39 H39B 109.7
C40 C39 H39B 109.7
H39A C39 H39B 108.2
C41 C40 C39 115.9(16)
C41 C40 H40A 108.3
C39 C40 H40A 108.3
C41 C40 H40B 108.3
C39 C40 H40B 108.3
H40A C40 H40B 107.4
C40 C41 C42 113.2(17)
C40 C41 H41A 108.9
C42 C41 H41A 108.9
C40 C41 H41B 108.9
C42 C41 H41B 108.9
H41A C41 H41B 107.7
O5 C43 C44 116(4)
O5 C43 H43A 108.2
C44 C43 H43A 108.2
O5 C43 H43B 108.2
C44 C43 H43B 108.2
H43A C43 H43B 107.4
C45 C44 C43 108(4)
C45 C44 H44A 110.1
C43 C44 H44A 110.1
C45 C44 H44B 110.1
C43 C44 H44B 110.1
H44A C44 H44B 108.5
C44 C45 C46 109.6(10)
C44 C45 H45A 109.7
C46 C45 H45A 109.7
C44 C45 H45B 109.7
C46 C45 H45B 109.7
H45A C45 H45B 108.2
N6 C47 C48 107(2)
N6 C47 H47A 110.3
C48 C47 H47A 110.3
N6 C47 H47B 110.3
C48 C47 H47B 110.3
H47A C47 H47B 108.6
C49 C48 C47 116(2)
C49 C48 H48A 108.3
C47 C48 H48A 108.3
C49 C48 H48B 108.3
C47 C48 H48B 108.3
H48A C48 H48B 107.4
C48 C49 C50 107.5(19)
C48 C49 H49A 110.2
C50 C49 H49A 110.2
C48 C49 H49B 110.2
C50 C49 H49B 110.2
H49A C49 H49B 108.5
C49 C50 H50A 109.5
C49 C50 H50B 109.5
H50A C50 H50B 109.5
C49 C50 H50C 109.5
H50A C50 H50C 109.5
H50B C50 H50C 109.5
O6 C51 C52 104.7(16)
O6 C51 H51A 110.8
C52 C51 H51A 110.8
O6 C51 H51B 110.8
C52 C51 H51B 110.8
H51A C51 H51B 108.9
C51 C52 C53 107.6(16)
C51 C52 H52A 110.2
C53 C52 H52A 110.2
C51 C52 H52B 110.2
C53 C52 H52B 110.2
H52A C52 H52B 108.5
C54 C53 C52 109.2(17)
C54 C53 H53A 109.8
C52 C53 H53A 109.8
C54 C53 H53B 109.8
C52 C53 H53B 109.8
H53A C53 H53B 108.3
C53 C54 H54A 109.5
C53 C54 H54B 109.5
H54A C54 H54B 109.5
C53 C54 H54C 109.5
H54A C54 H54C 109.5
H54B C54 H54C 109.5
C35 C36A C37 110(2)
C35 C36A H36C 109.7
C37 C36A H36C 109.7
C35 C36A H36D 109.7
C37 C36A H36D 109.7
H36C C36A H36D 108.2
C44A C43A O5 101(3)
C44A C43A H43C 111.5
O5 C43A H43C 111.5
C44A C43A H43D 111.5
O5 C43A H43D 111.5
H43C C43A H43D 109.3
C43A C44A C45A 103(4)
C43A C44A H44C 111.2
C45A C44A H44C 111.2
C43A C44A H44D 111.2
C45A C44A H44D 111.2
H44C C44A H44D 109.1
C44A C45A C46A 106(4)
C44A C45A H45C 110.5
C46A C45A H45C 110.5
C44A C45A H45D 110.5
C46A C45A H45D 110.5
H45C C45A H45D 108.7
C45A C46A H46D 109.5
C45A C46A H46E 109.5
H46D C46A H46E 109.5
C45A C46A H46F 109.5
H46D C46A H46F 109.5
H46E C46A H46F 109.5
O2 C12A C13A 115(4)
O2 C12A H12C 108.4
C13A C12A H12C 108.4
O2 C12A H12D 108.4
C13A C12A H12D 108.4
H12C C12A H12D 107.5
C12A C13A C14A 104(4)
C12A C13A H13C 110.9
C14A C13A H13C 110.9
C12A C13A H13D 110.9
C14A C13A H13D 110.9
H13C C13A H13D 108.9
C15A C14A C13A 117(4)
C15A C14A H14C 108.0
C13A C14A H14C 108.0
C15A C14A H14D 108.0
C13A C14A H14D 108.0
H14C C14A H14D 107.3
C14A C15A H15D 109.5
C14A C15A H15E 109.5
H15D C15A H15E 109.5
C14A C15A H15F 109.5
H15D C15A H15F 109.5
H15E C15A H15F 109.5

loop_
_geom_bond_atom_site_label_1
_geom_bond_atom_site_label_2
_geom_bond_distance
Au1 C1 1.929(9)
Au1 N3 2.031(15)
Au1 Au2 3.2907(16)
Au1 Au3 3.3044(15)
Au2 C2 1.93(3)
Au2 N1 2.009(17)
Au2 Au3 3.2920(17)
Au3 C3 1.95(2)
Au3 N2 2.067(15)
O1 C1 1.378(18)
O1 C4 1.48(2)
O2 C2 1.37(3)
O2 C12A 1.369(10)
O2 C12 1.38(5)
O3 C3 1.38(2)
O3 C20 1.384(9)
N1 C1 1.339(9)
N1 C8 1.49(2)
N2 C2 1.335(10)
N2 C16 1.47(2)
N3 C3 1.30(2)
N3 C24 1.48(2)
C4 C5 1.53(3)
C4 H4A 0.9900
C4 H4B 0.9900
C5 C6 1.55(3)
C5 H5A 0.9900
C5 H5B 0.9900
C6 C7 1.54(3)
C6 H6A 0.9900
C6 H6B 0.9900
C7 H7A 0.9800
C7 H7B 0.9800
C7 H7C 0.9800
C8 C9 1.524(10)
C8 H8A 0.9900
C8 H8B 0.9900
C9 C10 1.523(7)
C9 H9A 0.9900
C9 H9B 0.9900
C10 C11 1.47(3)
C10 H10A 0.9900
C10 H10B 0.9900
C11 H11A 0.9800
C11 H11B 0.9800
C11 H11C 0.9800
C12 C13 1.530(10)
C12 H12A 0.9900
C12 H12B 0.9900
C13 C14 1.528(10)
C13 H13A 0.9900
C13 H13B 0.9900
C14 C15 1.532(10)
C14 H14A 0.9900
C14 H14B 0.9900
C15 H15A 0.9800
C15 H15B 0.9800
C15 H15C 0.9800
C16 C17 1.526(10)
C16 H16A 0.9900
C16 H16B 0.9900
C17 C18 1.519(10)
C17 H17A 0.9900
C17 H17B 0.9900
C18 C19 1.52(3)
C18 H18A 0.9900
C18 H18B 0.9900
C19 H19A 0.9800
C19 H19B 0.9800
C19 H19C 0.9800
C20 C21 1.533(10)
C20 H20A 0.9900
C20 H20B 0.9900
C21 C22 1.525(10)
C21 H21A 0.9900
C21 H21B 0.9900
C22 C23 1.58(3)
C22 H22A 0.9900
C22 H22B 0.9900
C23 H23A 0.9800
C23 H23B 0.9800
C23 H23C 0.9800
C24 C25 1.52(3)
C24 H24A 0.9900
C24 H24B 0.9900
C25 C26 1.49(3)
C25 H25A 0.9900
C25 H25B 0.9900
C26 C27 1.52(3)
C26 H26A 0.9900
C26 H26B 0.9900
C27 H27A 0.9800
C27 H27B 0.9800
C27 H27C 0.9800
Au4 C30 1.926(10)
Au4 N4 2.038(19)
Au4 Au5 3.2864(15)
Au4 Au6 3.2930(16)
Au5 C28 1.940(9)
Au5 N5 2.001(18)
Au5 Au6 3.3036(18)
Au6 C29 1.95(2)
Au6 N6 2.080(19)
O4 C28 1.368(10)
O4 C35 1.40(3)
O5 C29 1.36(3)
O5 C43 1.39(5)
O5 C43A 1.526(10)
O6 C30 1.43(2)
O6 C51 1.45(2)
N4 C28 1.38(2)
N4 C31 1.51(3)
N5 C29 1.343(10)
N5 C39 1.47(2)
N6 C30 1.30(3)
N6 C47 1.45(3)
C31 C32 1.524(10)
C31 H31A 0.9900
C31 H31B 0.9900
C32 C33 1.55(3)
C32 H32A 0.9900
C32 H32B 0.9900
C33 C34 1.52(3)
C33 H33A 0.9900
C33 H33B 0.9900
C34 H34A 0.9800
C34 H34B 0.9800
C34 H34C 0.9800
C35 C36 1.522(10)
C35 C36A 1.526(10)
C35 H35A 0.9900
C35 H35B 0.9900
C36 C37 1.537(10)
C36 H36A 0.9900
C36 H36B 0.9900
C37 C38 1.521(10)
C37 C36A 1.529(10)
C37 H37A 0.9900
C37 H37B 0.9900
C38 H38A 0.9800
C38 H38B 0.9800
C38 H38C 0.9800
C39 C40 1.52(3)
C39 H39A 0.9900
C39 H39B 0.9900
C40 C41 1.516(10)
C40 H40A 0.9900
C40 H40B 0.9900
C41 C42 1.52(3)
C41 H41A 0.9900
C41 H41B 0.9900
C42 H42A 0.9800
C42 H42B 0.9800
C42 H42C 0.9800
C43 C44 1.531(10)
C43 H43A 0.9900
C43 H43B 0.9900
C44 C45 1.529(10)
C44 H44A 0.9900
C44 H44B 0.9900
C45 C46 1.531(10)
C45 H45A 0.9900
C45 H45B 0.9900
C46 H46A 0.9800
C46 H46B 0.9800
C46 H46C 0.9800
C47 C48 1.522(10)
C47 H47A 0.9900
C47 H47B 0.9900
C48 C49 1.510(10)
C48 H48A 0.9900
C48 H48B 0.9900
C49 C50 1.535(10)
C49 H49A 0.9900
C49 H49B 0.9900
C50 H50A 0.9800
C50 H50B 0.9800
C50 H50C 0.9800
C51 C52 1.522(10)
C51 H51A 0.9900
C51 H51B 0.9900
C52 C53 1.57(3)
C52 H52A 0.9900
C52 H52B 0.9900
C53 C54 1.539(10)
C53 H53A 0.9900
C53 H53B 0.9900
C54 H54A 0.9800
C54 H54B 0.9800
C54 H54C 0.9800
C36A H36C 0.9900
C36A H36D 0.9900
C43A C44A 1.525(10)
C43A H43C 0.9900
C43A H43D 0.9900
C44A C45A 1.529(10)
C44A H44C 0.9900
C44A H44D 0.9900
C45A C46A 1.532(10)
C45A H45C 0.9900
C45A H45D 0.9900
C46A H46D 0.9800
C46A H46E 0.9800
C46A H46F 0.9800
C12A C13A 1.528(10)
C12A H12C 0.9900
C12A H12D 0.9900
C13A C14A 1.529(10)
C13A H13C 0.9900
C13A H13D 0.9900
C14A C15A 1.524(10)
C14A H14C 0.9900
C14A H14D 0.9900
C15A H15D 0.9800
C15A H15E 0.9800
C15A H15F 0.9800
